data_7231055
loop_
_publ_author_name
'Di Santo, Alejandro'
'P\'erez, Hiram'
'Echeverr\'ia, Gustavo A.'
'Piro, Oscar E.'
'Iglesias, Rodrigo A.'
'Carbonio, Ra\'ul E.'
'Ben Altabef, Aida'
'Gil, Diego M.'

_publ_section_title
;
 Exploring weak intermolecular interactions in thiocyanate-bonded Zn(ii)
 and Cd(ii) complexes with methylimidazole: crystal structures, Hirshfeld
 surface analysis and luminescence properties
;
_journal_issue 42
_journal_name_full 'RSC Advances'
_journal_page_first 23891
_journal_paper_doi 10.1039/C8RA04452J
_journal_volume 8
_journal_year 2018
_chemical_formula_sum 'C18 H24 Cd N10 S2'
_chemical_formula_weight 556.99
_chemical_name_systematic dithiocianato-tetraquis(1-methylimidazole)cadmium(II)
_space_group_crystal_system triclinic
_space_group_IT_number 2
_space_group_name_Hall '-P 1'
_space_group_name_H-M_alt 'P -1'
_symmetry_space_group_name_Hall '-P 1'
_symmetry_space_group_name_H-M 'P -1'
_atom_sites_solution_hydrogens geom
_atom_sites_solution_primary dual
_atom_sites_solution_secondary difmap
_audit_creation_method SHELXL-2014/7
_audit_update_record
;
2017-12-03 deposited with the CCDC.
2018-06-25 downloaded from the CCDC.
;
_cell_angle_alpha 90.962(6)
_cell_angle_beta 112.629(5)
_cell_angle_gamma 104.257(5)
_cell_formula_units_Z 1
_cell_length_a 8.1914(3)
_cell_length_b 8.7859(6)
_cell_length_c 9.4685(6)
_cell_measurement_reflns_used 2309
_cell_measurement_temperature 297(2)
_cell_measurement_theta_max 28.2460
_cell_measurement_theta_min 4.3920
_cell_volume 604.85(7)
_computing_cell_refinement 'CrysAlisPro 1.171.38.41 (Rigaku OD, 2015)'
_computing_data_collection 'CrysAlisPro 1.171.38.41 (Rigaku OD, 2015)'
_computing_data_reduction 'CrysAlisPro 1.171.38.41 (Rigaku OD, 2015)'
_computing_molecular_graphics 'ORTEP-3 (Farrugia, 1997)'
_computing_publication_material 'SHELXL-2014/7 (Sheldrick, 2014)'
_computing_structure_refinement 'SHELXL-2014/7 (Sheldrick, 2014)'
_computing_structure_solution 'SHELXT (Sheldrick, 2015)'
_diffrn_ambient_temperature 297(2)
_diffrn_detector 'CCD plate'
_diffrn_detector_area_resol_mean 16.0604
_diffrn_detector_type Eos
_diffrn_measured_fraction_theta_full 0.997
_diffrn_measured_fraction_theta_max 0.942
_diffrn_measurement_device 'four-circle diffractometer'
_diffrn_measurement_device_type 'Xcalibur, Eos, Gemini'
_diffrn_radiation_monochromator graphite
_diffrn_radiation_probe x-ray
_diffrn_radiation_type 'Mo K\a'
_diffrn_radiation_wavelength 0.71073
_diffrn_reflns_av_R_equivalents 0.0251
_diffrn_reflns_av_unetI/netI 0.0343
_diffrn_reflns_Laue_measured_fraction_full 0.997
_diffrn_reflns_Laue_measured_fraction_max 0.942
_diffrn_reflns_limit_h_max 10
_diffrn_reflns_limit_h_min -9
_diffrn_reflns_limit_k_max 7
_diffrn_reflns_limit_k_min -11
_diffrn_reflns_limit_l_max 11
_diffrn_reflns_limit_l_min -11
_diffrn_reflns_number 4197
_diffrn_reflns_point_group_measured_fraction_full 0.997
_diffrn_reflns_point_group_measured_fraction_max 0.942
_diffrn_reflns_theta_full 25.242
_diffrn_reflns_theta_max 26.996
_diffrn_reflns_theta_min 3.156
_diffrn_source 'fine-focus sealed X-ray tube'
_diffrn_source_type 'Enhance (Mo) X-ray Source'
_exptl_absorpt_coefficient_mu 1.101
_exptl_absorpt_correction_T_max 1.00000
_exptl_absorpt_correction_T_min 0.92428
_exptl_absorpt_correction_type multi-scan
_exptl_absorpt_process_details
;
CrysAlisPro 1.171.38.41 (Rigaku Oxford Diffraction, 2015)
Empirical absorption correction using spherical harmonics,
 implemented in SCALE3 ABSPACK scaling algorithm.
;
_exptl_crystal_colour colorless
_exptl_crystal_density_diffrn 1.529
_exptl_crystal_description fragment
_exptl_crystal_F_000 282
_exptl_crystal_recrystallization_method 'Re-crystallisation from solvent: Ethanol/water mixture'
_exptl_crystal_size_max 0.441
_exptl_crystal_size_mid 0.337
_exptl_crystal_size_min 0.138
_refine_diff_density_max 0.256
_refine_diff_density_min -0.614
_refine_diff_density_rms 0.070
_refine_ls_extinction_method none
_refine_ls_goodness_of_fit_ref 1.062
_refine_ls_hydrogen_treatment constr
_refine_ls_matrix_type full
_refine_ls_number_parameters 144
_refine_ls_number_reflns 2500
_refine_ls_number_restraints 0
_refine_ls_restrained_S_all 1.062
_refine_ls_R_factor_all 0.0262
_refine_ls_R_factor_gt 0.0250
_refine_ls_shift/su_max 0.026
_refine_ls_shift/su_mean 0.001
_refine_ls_structure_factor_coef Fsqd
_refine_ls_weighting_details 'w=1/[\s^2^(Fo^2^)+(0.0341P)^2^] where P=(Fo^2^+2Fc^2^)/3'
_refine_ls_weighting_scheme calc
_refine_ls_wR_factor_gt 0.0622
_refine_ls_wR_factor_ref 0.0630
_reflns_Friedel_coverage 0.000
_reflns_number_gt 2416
_reflns_number_total 2500
_reflns_threshold_expression 'I > 2\s(I)'
_cod_data_source_file c8ra04452j2.cif
_cod_data_source_block Cd1MeImz4SCN2
_cod_database_code 7231055
_shelx_shelxl_version_number 2014/7
_shelx_space_group_comment
;
The symmetry employed for this shelxl refinement is uniquely defined
by the following loop, which should always be used as a source of
symmetry information in preference to the above space-group names.
They are only intended as comments.
;
_shelx_estimated_absorpt_t_min 0.642
_shelx_estimated_absorpt_t_max 0.863
_oxdiff_exptl_absorpt_empirical_full_min 0.875
_oxdiff_exptl_absorpt_empirical_full_max 1.237
_oxdiff_exptl_absorpt_empirical_details
;
Empirical correction (ABSPACK) includes:
- Absorption correction using spherical harmonics
- Frame scaling
;

loop_
_space_group_symop_operation_xyz
'x, y, z'
'-x, -y, -z'

loop_
_atom_site_label
_atom_site_type_symbol
_atom_site_fract_x
_atom_site_fract_y
_atom_site_fract_z
_atom_site_U_iso_or_equiv
_atom_site_adp_type
_atom_site_occupancy
_atom_site_site_symmetry_order
_atom_site_calc_flag
_atom_site_refinement_flags_posn
_atom_site_refinement_flags_adp
_atom_site_refinement_flags_occupancy
C1 C 0.4744(3) 0.1466(3) 0.8182(2) 0.0404(5) Uani 1 1 d . . .
C11 C 0.0663(3) 0.0351(3) 0.3140(3) 0.0474(5) Uani 1 1 d . . .
H11 H 0.0253 -0.0202 0.3823 0.057 Uiso 1 1 calc R U .
C12 C -0.0372(3) 0.0995(3) 0.1963(3) 0.0488(5) Uani 1 1 d . . .
H12 H -0.1600 0.0969 0.1681 0.059 Uiso 1 1 calc R U .
C13 C 0.2397(3) 0.1429(3) 0.2038(2) 0.0419(5) Uani 1 1 d . . .
H13 H 0.3407 0.1772 0.1785 0.050 Uiso 1 1 calc R U .
C14 C 0.0322(4) 0.2630(4) -0.0024(3) 0.0621(7) Uani 1 1 d . . .
H14A H 0.0102 0.3579 0.0287 0.093 Uiso 1 1 calc R U .
H14B H -0.0757 0.2022 -0.0876 0.093 Uiso 1 1 calc R U .
H14C H 0.1336 0.2903 -0.0332 0.093 Uiso 1 1 calc R U .
C21 C 0.6901(3) 0.3906(3) 0.6128(3) 0.0542(6) Uani 1 1 d . . .
H21 H 0.6688 0.3865 0.7025 0.065 Uiso 1 1 calc R U .
C22 C 0.7494(4) 0.5241(3) 0.5586(3) 0.0622(7) Uani 1 1 d . . .
H22 H 0.7764 0.6274 0.6028 0.075 Uiso 1 1 calc R U .
C23 C 0.7113(3) 0.3204(3) 0.4062(2) 0.0421(5) Uani 1 1 d . . .
H23 H 0.7084 0.2589 0.3239 0.051 Uiso 1 1 calc R U .
C24 C 0.8174(4) 0.5816(4) 0.3229(4) 0.0710(8) Uani 1 1 d . . .
H24A H 0.8370 0.5201 0.2491 0.107 Uiso 1 1 calc R U .
H24B H 0.9292 0.6615 0.3824 0.107 Uiso 1 1 calc R U .
H24C H 0.7223 0.6311 0.2698 0.107 Uiso 1 1 calc R U .
N1 N 0.4261(3) 0.0634(3) 0.7064(2) 0.0551(5) Uani 1 1 d . . .
N11 N 0.2406(2) 0.0626(2) 0.3191(2) 0.0425(4) Uani 1 1 d . . .
N12 N 0.0759(2) 0.1696(2) 0.1265(2) 0.0429(4) Uani 1 1 d . . .
N21 N 0.6658(2) 0.2620(2) 0.5167(2) 0.0401(4) Uani 1 1 d . . .
N22 N 0.7622(2) 0.4781(2) 0.4257(2) 0.0463(4) Uani 1 1 d . . .
S1 S 0.54310(9) 0.26909(10) 0.97385(7) 0.06204(19) Uani 1 1 d . . .
Cd Cd 0.5000 0.0000 0.5000 0.03573(9) Uani 1 2 d S . P

loop_
_atom_site_aniso_label
_atom_site_aniso_U_11
_atom_site_aniso_U_22
_atom_site_aniso_U_33
_atom_site_aniso_U_23
_atom_site_aniso_U_13
_atom_site_aniso_U_12
C1 0.0447(11) 0.0491(13) 0.0387(11) 0.0127(10) 0.0246(9) 0.0189(10)
C11 0.0549(13) 0.0396(13) 0.0528(13) 0.0026(10) 0.0331(11) 0.0033(10)
C12 0.0429(12) 0.0468(14) 0.0576(14) -0.0041(11) 0.0240(10) 0.0083(10)
C13 0.0408(11) 0.0483(13) 0.0406(11) 0.0085(9) 0.0202(9) 0.0125(9)
C14 0.0715(17) 0.0670(18) 0.0484(13) 0.0163(13) 0.0173(12) 0.0307(14)
C21 0.0643(15) 0.0410(14) 0.0542(14) -0.0084(11) 0.0294(12) 0.0006(11)
C22 0.0716(16) 0.0318(13) 0.0783(19) -0.0080(12) 0.0309(14) 0.0050(11)
C23 0.0463(11) 0.0346(12) 0.0364(10) 0.0020(9) 0.0130(9) 0.0014(9)
C24 0.0629(16) 0.0590(18) 0.0704(18) 0.0352(15) 0.0130(13) 0.0014(13)
N1 0.0755(14) 0.0498(13) 0.0496(11) 0.0011(10) 0.0379(10) 0.0130(10)
N11 0.0480(10) 0.0392(10) 0.0416(9) 0.0064(8) 0.0203(8) 0.0106(8)
N12 0.0441(10) 0.0451(11) 0.0384(9) 0.0027(8) 0.0149(8) 0.0135(8)
N21 0.0462(9) 0.0316(10) 0.0370(9) 0.0013(7) 0.0160(7) 0.0024(7)
N22 0.0422(9) 0.0328(10) 0.0497(11) 0.0124(8) 0.0081(8) 0.0023(7)
S1 0.0647(4) 0.0827(5) 0.0367(3) -0.0063(3) 0.0161(3) 0.0246(4)
Cd 0.04597(14) 0.02748(13) 0.03256(12) 0.00243(8) 0.01755(9) 0.00516(8)

loop_
_atom_type_symbol
_atom_type_description
_atom_type_scat_dispersion_real
_atom_type_scat_dispersion_imag
_atom_type_scat_source
C C 0.0033 0.0016 'International Tables Vol C Tables 4.2.6.8 and 6.1.1.4'
H H 0.0000 0.0000 'International Tables Vol C Tables 4.2.6.8 and 6.1.1.4'
N N 0.0061 0.0033 'International Tables Vol C Tables 4.2.6.8 and 6.1.1.4'
S S 0.1246 0.1234 'International Tables Vol C Tables 4.2.6.8 and 6.1.1.4'
Cd Cd -0.8075 1.2024 'International Tables Vol C Tables 4.2.6.8 and 6.1.1.4'

loop_
_geom_angle_atom_site_label_1
_geom_angle_atom_site_label_2
_geom_angle_atom_site_label_3
_geom_angle
_geom_angle_site_symmetry_1
_geom_angle_site_symmetry_3
N1 C1 S1 178.3(2) . .
C12 C11 N11 110.5(2) . .
C11 C12 N12 105.7(2) . .
N11 C13 N12 111.99(18) . .
C22 C21 N21 109.9(2) . .
C21 C22 N22 106.4(2) . .
N21 C23 N22 112.1(2) . .
C1 N1 Cd 144.66(19) . .
C13 N11 C11 104.99(18) . .
C13 N11 Cd 125.17(14) . .
C11 N11 Cd 129.72(15) . .
C13 N12 C12 106.87(19) . .
C13 N12 C14 125.7(2) . .
C12 N12 C14 127.3(2) . .
C23 N21 C21 105.06(19) . .
C23 N21 Cd 123.75(14) . .
C21 N21 Cd 128.91(15) . .
C23 N22 C22 106.6(2) . .
C23 N22 C24 126.7(2) . .
C22 N22 C24 126.8(2) . .
N21 Cd N21 180.0 . 2_656
N21 Cd N1 88.60(7) . 2_656
N21 Cd N1 91.40(7) 2_656 2_656
N21 Cd N1 91.40(7) . .
N21 Cd N1 88.60(7) 2_656 .
N1 Cd N1 180.00(9) 2_656 .
N21 Cd N11 87.72(6) . .
N21 Cd N11 92.28(6) 2_656 .
N1 Cd N11 88.10(7) 2_656 .
N1 Cd N11 91.90(7) . .
N21 Cd N11 92.28(6) . 2_656
N21 Cd N11 87.72(6) 2_656 2_656
N1 Cd N11 91.90(7) 2_656 2_656
N1 Cd N11 88.10(7) . 2_656
N11 Cd N11 180.0 . 2_656

loop_
_geom_bond_atom_site_label_1
_geom_bond_atom_site_label_2
_geom_bond_distance
_geom_bond_site_symmetry_2
C1 N1 1.150(3) .
C1 S1 1.630(2) .
C11 C12 1.346(3) .
C11 N11 1.369(3) .
C12 N12 1.371(3) .
C13 N11 1.308(3) .
C13 N12 1.340(3) .
C14 N12 1.460(3) .
C21 C22 1.344(4) .
C21 N21 1.363(3) .
C22 N22 1.365(3) .
C23 N21 1.312(3) .
C23 N22 1.332(3) .
C24 N22 1.465(3) .
N1 Cd 2.3529(19) .
N11 Cd 2.3578(18) .
N21 Cd 2.3343(17) .
Cd N21 2.3343(17) 2_656
Cd N1 2.3528(19) 2_656
Cd N11 2.3578(18) 2_656

loop_
_geom_hbond_atom_site_label_D
_geom_hbond_atom_site_label_H
_geom_hbond_atom_site_label_A
_geom_hbond_distance_DH
_geom_hbond_distance_HA
_geom_hbond_distance_DA
_geom_hbond_angle_DHA
_geom_hbond_site_symmetry_A
C13 H13 S1 0.93 3.00 3.878(2) 157.2 1_554
C24 H24C S1 0.96 2.82 3.740(3) 160.2 2_666
